data_4073580
loop_
_publ_author_name
'Li, Mei-Jin'
'Ko, Chi-Chiu'
'Duan, Gong-Ping'
'Zhu, Nianyong'
'Yam, Vivian Wing-Wah'

_publ_section_title
;
 Functionalized Rhenium(I) Complexes with Crown Ether Pendants Derived
 from 1,10-Phenanthroline:&#x00A0; Selective Sensing for Metal Ions
;
_journal_issue 25
_journal_name_full Organometallics
_journal_page_first 6091
_journal_paper_doi 10.1021/om700481f
_journal_volume 26
_journal_year 2007
_chemical_formula_moiety 'C31 H32 F6 N4.50 O5.25 P Re S3'
_chemical_formula_sum 'C31 H32 F6 N4.5 O5.25 P Re S3'
_chemical_formula_weight 978.96
_chemical_name_systematic
;
 ?
;
_space_group_IT_number 2
_symmetry_cell_setting triclinic
_symmetry_space_group_name_Hall '-P 1'
_symmetry_space_group_name_H-M 'P -1'
_atom_sites_solution_hydrogens geom
_atom_sites_solution_primary direct
_atom_sites_solution_secondary difmap
_audit_creation_method SHELXL-97
_cell_angle_alpha 94.07(3)
_cell_angle_beta 93.67(3)
_cell_angle_gamma 114.56(3)
_cell_formula_units_Z 4
_cell_length_a 13.551(3)
_cell_length_b 15.774(3)
_cell_length_c 20.193(4)
_cell_measurement_reflns_used 0
_cell_measurement_temperature 253(2)
_cell_measurement_theta_max 0
_cell_measurement_theta_min 0
_cell_volume 3895.1(17)
_computing_molecular_graphics 'Ortep-3 for Windows (Farrugia, 1997)'
_computing_publication_material 'WinGX publication routines (Farrugia, 1999)'
_computing_structure_refinement 'SHELXL-97 (Sheldrick, 1997)'
_diffrn_ambient_temperature 253(2)
_diffrn_measured_fraction_theta_full 0.764
_diffrn_measured_fraction_theta_max 0.764
_diffrn_radiation_monochromator graphite
_diffrn_radiation_source 'fine-focus sealed tube'
_diffrn_radiation_type MoK\a
_diffrn_radiation_wavelength 0.71073
_diffrn_reflns_av_R_equivalents 0.0494
_diffrn_reflns_av_sigmaI/netI 0.1043
_diffrn_reflns_limit_h_max 13
_diffrn_reflns_limit_h_min -14
_diffrn_reflns_limit_k_max 18
_diffrn_reflns_limit_k_min -18
_diffrn_reflns_limit_l_max 24
_diffrn_reflns_limit_l_min -24
_diffrn_reflns_number 17819
_diffrn_reflns_theta_full 25.44
_diffrn_reflns_theta_max 25.44
_diffrn_reflns_theta_min 1.02
_exptl_absorpt_coefficient_mu 3.394
_exptl_absorpt_correction_type none
_exptl_crystal_colour yellow
_exptl_crystal_density_diffrn 1.669
_exptl_crystal_density_method 'not measured'
_exptl_crystal_description prism
_exptl_crystal_F_000 1934
_exptl_crystal_size_max 0.4
_exptl_crystal_size_mid 0.3
_exptl_crystal_size_min 0.15
_refine_diff_density_max 1.209
_refine_diff_density_min -2.025
_refine_diff_density_rms 0.145
_refine_ls_extinction_method none
_refine_ls_goodness_of_fit_ref 0.963
_refine_ls_hydrogen_treatment mixed
_refine_ls_matrix_type full
_refine_ls_number_parameters 848
_refine_ls_number_reflns 10998
_refine_ls_number_restraints 98
_refine_ls_restrained_S_all 1.012
_refine_ls_R_factor_all 0.0857
_refine_ls_R_factor_gt 0.0606
_refine_ls_shift/su_max 0.001
_refine_ls_shift/su_mean 0.000
_refine_ls_structure_factor_coef Fsqd
_refine_ls_weighting_details 'calc w=1/[\s^2^(Fo^2^)+(0.0929P)^2^+0.0000P] where P=(Fo^2^+2Fc^2^)/3'
_refine_ls_weighting_scheme calc
_refine_ls_wR_factor_gt 0.1595
_refine_ls_wR_factor_ref 0.1687
_reflns_number_gt 7085
_reflns_number_total 10998
_reflns_threshold_expression >2sigma(I)
_cod_data_source_file om700481f-file001.cif
_cod_data_source_block mar1480
_cod_original_cell_volume 3895.1(13)
_cod_original_formula_sum 'C31 H32 F6 N4.50 O5.25 P Re S3'
_cod_database_code 4073580

loop_
_symmetry_equiv_pos_as_xyz
'x, y, z'
'-x, -y, -z'

loop_
_atom_site_label
_atom_site_type_symbol
_atom_site_fract_x
_atom_site_fract_y
_atom_site_fract_z
_atom_site_U_iso_or_equiv
_atom_site_adp_type
_atom_site_occupancy
_atom_site_symmetry_multiplicity
_atom_site_calc_flag
_atom_site_refinement_flags
_atom_site_disorder_assembly
_atom_site_disorder_group
P1 P 0.9746(3) 0.9925(2) 0.66714(17) 0.0749(9) Uani 1 1 d . . .
F1 F 0.9953(11) 0.9608(10) 0.5978(7) 0.212(5) Uiso 1 1 d . . .
F2 F 0.9931(8) 1.0915(7) 0.6424(5) 0.150(3) Uiso 1 1 d . . .
F3 F 0.8500(7) 0.9570(7) 0.6382(5) 0.133(3) Uiso 1 1 d . . .
F4 F 0.9495(10) 0.8942(9) 0.6884(6) 0.187(5) Uiso 1 1 d . . .
F5 F 1.0947(10) 1.0276(8) 0.6912(6) 0.175(4) Uiso 1 1 d . . .
F6 F 0.9518(10) 1.0305(9) 0.7331(7) 0.193(5) Uiso 1 1 d . . .
P2 P 0.7026(5) 0.2539(4) 0.0721(2) 0.162(3) Uani 1 1 d D . .
F7 F 0.7361(18) 0.3065(14) 0.0116(9) 0.226(13) Uiso 0.50 1 d PD A 1
F8 F 0.6638(16) 0.2045(12) 0.1419(9) 0.185(9) Uiso 0.50 1 d PD A 1
F9 F 0.5884(15) 0.1880(14) 0.0385(10) 0.252(14) Uiso 0.50 1 d PD A 1
F10 F 0.6590(11) 0.3249(10) 0.1018(7) 0.108(5) Uiso 0.50 1 d PD A 1
F11 F 0.8170(11) 0.3248(11) 0.1169(8) 0.134(6) Uiso 0.50 1 d PD A 1
F12 F 0.7532(16) 0.1862(13) 0.0595(9) 0.191(9) Uiso 0.50 1 d PD A 1
F13 F 0.8189(16) 0.2786(18) 0.0414(11) 0.242(13) Uiso 0.50 1 d PD A 2
F14 F 0.6627(18) 0.2678(14) 0.0017(8) 0.165(8) Uiso 0.50 1 d PD A 2
F15 F 0.665(2) 0.1471(13) 0.0389(10) 0.216(11) Uiso 0.50 1 d PD A 2
F16 F 0.7511(19) 0.2279(16) 0.1323(10) 0.205(11) Uiso 0.50 1 d PD A 2
F17 F 0.739(2) 0.3545(14) 0.0973(12) 0.42(3) Uiso 0.50 1 d PD A 2
F18 F 0.5894(17) 0.2233(19) 0.0955(12) 0.300(18) Uiso 0.50 1 d PD A 2
O11 O 0.0000 0.5000 0.5000 0.279(13) Uiso 1 2 d S . .
N7 N 0.3366(14) 0.3577(12) 0.4758(8) 0.149(5) Uiso 1 1 d . . .
N8 N 0.831(3) 0.540(3) 0.693(2) 0.38(2) Uiso 1 1 d . . .
N9 N 0.936(3) 0.482(3) 0.7532(18) 0.38(2) Uiso 1 1 d . . .
C57 C 0.2549(16) 0.3024(14) 0.4881(9) 0.131(6) Uiso 1 1 d . . .
C58 C 0.1453(15) 0.2245(13) 0.5008(10) 0.142(6) Uiso 1 1 d . . .
C59 C 0.854(3) 0.563(3) 0.628(2) 0.32(2) Uiso 1 1 d . . .
C60 C 0.913(3) 0.536(2) 0.5757(18) 0.264(14) Uiso 1 1 d . . .
C61 C 1.0039(19) 0.4394(16) 0.7937(13) 0.171(8) Uiso 1 1 d . . .
C62 C 1.027(2) 0.461(2) 0.8742(15) 0.228(11) Uiso 1 1 d . . .
Re1 Re 0.67850(3) 0.44407(3) 0.329942(19) 0.05447(17) Uani 1 1 d . . .
S1 S 0.6611(4) -0.1188(3) 0.4436(3) 0.1248(15) Uani 1 1 d . . .
S2 S 0.4970(3) -0.0966(3) 0.6228(3) 0.1212(15) Uani 1 1 d . . .
S3 S 0.7196(4) 0.1868(3) 0.71727(18) 0.1124(13) Uani 1 1 d . . .
O1 O 0.8906(8) 0.6158(7) 0.3795(5) 0.107(3) Uani 1 1 d . . .
O2 O 0.5535(8) 0.5626(7) 0.3555(4) 0.099(3) Uani 1 1 d . . .
O3 O 0.7037(7) 0.5068(6) 0.1889(4) 0.089(2) Uani 1 1 d . . .
O4 O 0.8701(6) 0.1550(5) 0.4565(4) 0.074(2) Uani 1 1 d . . .
O5 O 0.7563(5) 0.1890(5) 0.5618(3) 0.0637(18) Uani 1 1 d . . .
N1 N 0.5249(6) 0.3213(6) 0.2948(4) 0.058(2) Uani 1 1 d . . .
N2 N 0.7586(6) 0.3489(6) 0.3253(4) 0.057(2) Uani 1 1 d . . .
N3 N 0.6599(6) 0.3867(6) 0.4253(4) 0.051(2) Uani 1 1 d . . .
C1 C 0.8104(10) 0.5508(9) 0.3605(6) 0.072(3) Uani 1 1 d . . .
C2 C 0.5994(9) 0.5172(8) 0.3451(5) 0.065(3) Uani 1 1 d . . .
C3 C 0.6971(9) 0.4841(8) 0.2408(6) 0.068(3) Uani 1 1 d . . .
C4 C 0.4347(9) 0.3029(9) 0.3241(6) 0.073(3) Uani 1 1 d . . .
H4 H 0.4377 0.3394 0.3631 0.087 Uiso 1 1 calc R . .
C5 C 0.3398(10) 0.2335(10) 0.2993(7) 0.085(4) Uani 1 1 d . . .
H5 H 0.2783 0.2240 0.3213 0.102 Uiso 1 1 calc R . .
C6 C 0.3290(10) 0.1763(10) 0.2437(8) 0.098(4) Uani 1 1 d . . .
H6 H 0.2627 0.1272 0.2273 0.118 Uiso 1 1 calc R . .
C7 C 0.4236(11) 0.1957(10) 0.2127(7) 0.091(4) Uani 1 1 d . . .
H7 H 0.4211 0.1603 0.1732 0.109 Uiso 1 1 calc R . .
C8 C 0.5174(10) 0.2643(8) 0.2391(6) 0.079(3) Uani 1 1 d . . .
H8 H 0.5803 0.2739 0.2187 0.095 Uiso 1 1 calc R . .
C9 C 0.8086(8) 0.3302(8) 0.2751(5) 0.066(3) Uani 1 1 d . . .
H9 H 0.8096 0.3583 0.2360 0.079 Uiso 1 1 calc R . .
C10 C 0.8587(9) 0.2706(9) 0.2797(6) 0.078(3) Uani 1 1 d . . .
H10 H 0.8921 0.2591 0.2435 0.093 Uiso 1 1 calc R . .
C11 C 0.8606(9) 0.2285(8) 0.3350(6) 0.072(3) Uani 1 1 d . . .
H11 H 0.8939 0.1875 0.3364 0.086 Uiso 1 1 calc R . .
C12 C 0.8126(7) 0.2463(7) 0.3907(5) 0.055(3) Uani 1 1 d . . .
C13 C 0.7614(7) 0.3070(7) 0.3820(4) 0.052(2) Uani 1 1 d . . .
C14 C 0.7059(7) 0.3280(6) 0.4358(5) 0.046(2) Uani 1 1 d . . .
C15 C 0.7060(7) 0.2879(7) 0.4941(4) 0.047(2) Uani 1 1 d . . .
C16 C 0.6492(8) 0.3088(7) 0.5459(5) 0.060(3) Uani 1 1 d . . .
H16 H 0.6440 0.2824 0.5859 0.072 Uiso 1 1 calc R . .
C17 C 0.6027(9) 0.3693(8) 0.5338(5) 0.068(3) Uani 1 1 d . . .
H17 H 0.5666 0.3849 0.5669 0.081 Uiso 1 1 calc R . .
C18 C 0.6075(8) 0.4078(8) 0.4744(5) 0.064(3) Uani 1 1 d . . .
H18 H 0.5748 0.4485 0.4679 0.077 Uiso 1 1 calc R . .
C19 C 0.8108(8) 0.2091(7) 0.4522(6) 0.061(3) Uani 1 1 d . . .
C20 C 0.7610(7) 0.2284(7) 0.5015(5) 0.058(3) Uani 1 1 d . . .
C21 C 0.8173(9) 0.0610(9) 0.4763(7) 0.082(4) Uani 1 1 d . . .
H21A H 0.8697 0.0341 0.4802 0.098 Uiso 1 1 calc R . .
H21B H 0.7908 0.0638 0.5195 0.098 Uiso 1 1 calc R . .
C22 C 0.7275(10) 0.0027(9) 0.4279(7) 0.091(4) Uani 1 1 d . . .
H22A H 0.7540 0.0054 0.3842 0.109 Uiso 1 1 calc R . .
H22B H 0.6738 0.0285 0.4265 0.109 Uiso 1 1 calc R . .
C23 C 0.6117(19) -0.1183(14) 0.5423(13) 0.199(12) Uani 1 1 d . . .
H23A H 0.5693 -0.1810 0.5539 0.238 Uiso 1 1 calc R . .
H23B H 0.6729 -0.0847 0.5759 0.238 Uiso 1 1 calc R . .
C24 C 0.5567(14) -0.0761(14) 0.5326(14) 0.196(13) Uani 1 1 d . . .
H24A H 0.5006 -0.1052 0.4954 0.236 Uiso 1 1 calc R . .
H24B H 0.5995 -0.0105 0.5276 0.236 Uiso 1 1 calc R . .
C25 C 0.6104(15) 0.0027(13) 0.6794(8) 0.139(7) Uani 1 1 d . . .
H25A H 0.6017 -0.0082 0.7257 0.167 Uiso 1 1 calc R . .
H25B H 0.6809 0.0056 0.6697 0.167 Uiso 1 1 calc R . .
C26 C 0.6046(12) 0.0886(13) 0.6678(8) 0.125(6) Uani 1 1 d . . .
H26A H 0.5361 0.0872 0.6805 0.150 Uiso 1 1 calc R . .
H26B H 0.6076 0.0970 0.6207 0.150 Uiso 1 1 calc R . .
C27 C 0.8333(11) 0.1940(11) 0.6738(7) 0.105(5) Uani 1 1 d . . .
H27A H 0.8994 0.2266 0.7039 0.125 Uiso 1 1 calc R . .
H27B H 0.8262 0.1310 0.6617 0.125 Uiso 1 1 calc R . .
C28 C 0.8454(9) 0.2430(10) 0.6119(7) 0.096(4) Uani 1 1 d . . .
H28A H 0.8466 0.3044 0.6225 0.116 Uiso 1 1 calc R . .
H28B H 0.9139 0.2515 0.5949 0.116 Uiso 1 1 calc R . .
Re2 Re 0.51335(4) 0.33963(5) 0.82483(2) 0.0882(2) Uani 1 1 d . . .
S4 S -0.2659(3) 0.0070(3) 0.9051(2) 0.1164(14) Uani 1 1 d . . .
S5 S -0.1629(4) -0.0483(3) 1.1048(2) 0.1230(14) Uani 1 1 d . . .
S6 S 0.0852(3) 0.2399(3) 1.17293(19) 0.1116(13) Uani 1 1 d . . .
O6 O 0.5730(9) 0.5476(9) 0.8132(5) 0.127(4) Uani 1 1 d . . .
O7 O 0.5738(11) 0.3221(10) 0.6817(5) 0.147(5) Uani 1 1 d . . .
O8 O 0.7526(11) 0.3939(15) 0.8754(7) 0.200(8) Uani 1 1 d . . .
O9 O 0.0041(7) 0.2391(6) 0.8961(5) 0.100(3) Uani 1 1 d . . .
O10 O 0.1105(7) 0.2544(7) 1.0210(4) 0.099(3) Uani 1 1 d . . .
N4 N 0.4652(12) 0.1903(12) 0.8290(6) 0.121(5) Uani 1 1 d . . .
N5 N 0.3414(8) 0.2997(7) 0.7997(4) 0.076(3) Uani 1 1 d . . .
N6 N 0.4473(8) 0.3371(9) 0.9216(4) 0.092(3) Uani 1 1 d . . .
C30 C 0.5556(13) 0.3283(12) 0.7349(8) 0.109(5) Uani 1 1 d . . .
C31 C 0.662(2) 0.3728(16) 0.8576(8) 0.150(7) Uani 1 1 d . . .
C32 C 0.3928(16) 0.1216(17) 0.7802(9) 0.127(6) Uani 1 1 d . . .
H32 H 0.3627 0.1440 0.7468 0.152 Uiso 1 1 calc R . .
C33 C 0.358(2) 0.0233(17) 0.7736(10) 0.154(8) Uani 1 1 d . . .
H33 H 0.3113 -0.0163 0.7378 0.185 Uiso 1 1 calc R . .
C34 C 0.401(2) -0.0083(19) 0.8258(15) 0.169(10) Uani 1 1 d . . .
H34 H 0.3822 -0.0718 0.8283 0.203 Uiso 1 1 calc R . .
C35 C 0.4750(19) 0.061(2) 0.8745(13) 0.156(9) Uani 1 1 d . . .
H35 H 0.5074 0.0426 0.9091 0.187 Uiso 1 1 calc R . .
C37 C 0.2889(12) 0.2835(8) 0.7383(6) 0.085(4) Uani 1 1 d . . .
H37 H 0.3280 0.2882 0.7014 0.102 Uiso 1 1 calc R . .
C38 C 0.1778(13) 0.2598(10) 0.7282(7) 0.105(5) Uani 1 1 d . . .
H38 H 0.1437 0.2505 0.6851 0.126 Uiso 1 1 calc R . .
C39 C 0.1215(11) 0.2506(9) 0.7792(8) 0.096(4) Uani 1 1 d . . .
H39 H 0.0466 0.2313 0.7717 0.115 Uiso 1 1 calc R . .
C40 C 0.1708(9) 0.2689(8) 0.8455(6) 0.072(3) Uani 1 1 d . . .
C41 C 0.2819(9) 0.2925(8) 0.8525(5) 0.065(3) Uani 1 1 d . . .
C42 C 0.3387(9) 0.3094(9) 0.9172(5) 0.076(3) Uani 1 1 d . . .
C43 C 0.2827(10) 0.3003(10) 0.9735(5) 0.079(4) Uani 1 1 d . . .
C44 C 0.3471(15) 0.3167(13) 1.0364(6) 0.121(6) Uani 1 1 d . . .
H44 H 0.3136 0.3089 1.0757 0.145 Uiso 1 1 calc R . .
C45 C 0.4537(14) 0.3429(15) 1.0389(7) 0.141(8) Uani 1 1 d . . .
H45 H 0.4950 0.3544 1.0799 0.169 Uiso 1 1 calc R . .
C46 C 0.5020(12) 0.3527(15) 0.9818(6) 0.144(8) Uani 1 1 d . . .
H46 H 0.5770 0.3712 0.9845 0.173 Uiso 1 1 calc R . .
C47 C 0.1129(11) 0.2596(9) 0.9047(7) 0.081(3) Uani 1 1 d . . .
C48 C 0.1680(11) 0.2750(10) 0.9657(7) 0.088(4) Uani 1 1 d . . .
C49 C -0.0670(12) 0.1368(12) 0.8947(8) 0.116(5) Uani 1 1 d . . .
H49A H -0.0671 0.1040 0.8522 0.139 Uiso 1 1 calc R . .
H49B H -0.0404 0.1107 0.9300 0.139 Uiso 1 1 calc R . .
C50 C -0.1746(11) 0.1269(11) 0.9041(7) 0.104(5) Uani 1 1 d . . .
H50A H -0.2005 0.1529 0.8684 0.125 Uiso 1 1 calc R . .
H50B H -0.1730 0.1620 0.9460 0.125 Uiso 1 1 calc R . .
C51 C -0.2569(11) -0.0054(13) 0.9946(9) 0.127(6) Uani 1 1 d . . .
H51A H -0.2476 0.0525 1.0199 0.152 Uiso 1 1 calc R . .
H51B H -0.3241 -0.0550 1.0050 0.152 Uiso 1 1 calc R . .
C52 C -0.1655(15) -0.0274(11) 1.0137(9) 0.132(6) Uani 1 1 d . . .
H52A H -0.0978 0.0241 1.0062 0.159 Uiso 1 1 calc R . .
H52B H -0.1722 -0.0830 0.9864 0.159 Uiso 1 1 calc R . .
C53 C -0.0971(12) 0.0726(10) 1.1436(7) 0.105(5) Uani 1 1 d . . .
H53A H -0.1337 0.1079 1.1245 0.126 Uiso 1 1 calc R . .
H53B H -0.1058 0.0731 1.1909 0.126 Uiso 1 1 calc R . .
C54 C 0.0160(13) 0.1181(11) 1.1355(7) 0.111(5) Uani 1 1 d . . .
H54A H 0.0243 0.1165 1.0882 0.133 Uiso 1 1 calc R . .
H54B H 0.0522 0.0827 1.1549 0.133 Uiso 1 1 calc R . .
C55 C 0.0390(11) 0.3017(10) 1.1145(7) 0.103(5) Uani 1 1 d . . .
H55A H -0.0345 0.2603 1.0956 0.123 Uiso 1 1 calc R . .
H55B H 0.0355 0.3552 1.1393 0.123 Uiso 1 1 calc R . .
C56 C 0.1102(12) 0.3371(10) 1.0564(8) 0.110(5) Uani 1 1 d . . .
H56A H 0.0792 0.3681 1.0272 0.132 Uiso 1 1 calc R . .
H56B H 0.1838 0.3810 1.0736 0.132 Uiso 1 1 calc R . .
C29 C 0.5535(12) 0.4702(11) 0.8194(8) 0.099(5) Uani 1 1 d . . .
C36 C 0.5017(14) 0.1550(17) 0.8736(9) 0.120(6) Uani 1 1 d . . .
H36 H 0.5503 0.1958 0.9084 0.144 Uiso 1 1 calc R . .

loop_
_atom_site_aniso_label
_atom_site_aniso_U_11
_atom_site_aniso_U_22
_atom_site_aniso_U_33
_atom_site_aniso_U_23
_atom_site_aniso_U_13
_atom_site_aniso_U_12
P1 0.0735(19) 0.082(2) 0.074(2) -0.0086(18) 0.0088(15) 0.0392(17)
P2 0.265(7) 0.237(7) 0.070(3) -0.026(3) -0.025(3) 0.204(6)
Re1 0.0591(3) 0.0561(3) 0.0468(3) 0.00480(19) 0.01199(18) 0.0221(2)
S1 0.143(4) 0.079(3) 0.131(4) 0.001(3) -0.001(3) 0.030(3)
S2 0.077(2) 0.114(3) 0.156(4) 0.042(3) 0.017(2) 0.020(2)
S3 0.148(3) 0.126(3) 0.067(2) 0.010(2) 0.011(2) 0.061(3)
O1 0.093(6) 0.086(7) 0.108(8) 0.002(6) -0.007(5) 0.007(6)
O2 0.137(8) 0.118(7) 0.089(6) 0.039(5) 0.050(5) 0.090(7)
O3 0.113(6) 0.101(7) 0.061(5) 0.031(5) 0.027(5) 0.046(5)
O4 0.074(5) 0.074(6) 0.093(6) 0.031(4) 0.032(4) 0.043(4)
O5 0.055(4) 0.074(5) 0.059(4) 0.016(4) 0.007(3) 0.024(4)
N1 0.056(5) 0.067(6) 0.050(5) 0.012(4) 0.016(4) 0.022(4)
N2 0.048(4) 0.061(6) 0.052(5) -0.001(4) 0.015(4) 0.014(4)
N3 0.047(4) 0.063(6) 0.049(5) 0.006(4) 0.010(3) 0.027(4)
C1 0.083(8) 0.063(8) 0.064(7) 0.007(6) 0.013(6) 0.025(7)
C2 0.068(7) 0.072(8) 0.061(7) 0.018(6) 0.023(5) 0.031(6)
C3 0.072(7) 0.065(8) 0.069(8) 0.027(6) 0.028(6) 0.026(6)
C4 0.061(7) 0.082(9) 0.065(7) 0.012(6) 0.007(6) 0.019(6)
C5 0.078(9) 0.088(10) 0.093(10) 0.020(8) 0.008(7) 0.037(8)
C6 0.049(7) 0.108(12) 0.116(12) 0.004(10) -0.014(7) 0.016(7)
C7 0.091(9) 0.093(10) 0.077(9) -0.017(8) -0.012(7) 0.034(8)
C8 0.084(8) 0.075(9) 0.064(8) -0.006(7) -0.004(6) 0.023(7)
C9 0.078(7) 0.081(8) 0.047(6) -0.001(6) 0.020(5) 0.041(6)
C10 0.085(8) 0.081(9) 0.071(8) 0.006(7) 0.038(6) 0.035(7)
C11 0.083(8) 0.074(8) 0.073(8) 0.003(7) 0.027(6) 0.045(7)
C12 0.050(6) 0.049(6) 0.065(7) 0.006(5) 0.022(5) 0.017(5)
C13 0.047(5) 0.059(7) 0.040(5) 0.000(5) 0.012(4) 0.014(5)
C14 0.037(5) 0.043(6) 0.055(6) -0.003(5) 0.012(4) 0.013(4)
C15 0.046(5) 0.051(6) 0.040(5) 0.004(5) 0.007(4) 0.016(5)
C16 0.059(6) 0.072(8) 0.051(6) 0.007(5) 0.010(5) 0.028(6)
C17 0.084(8) 0.073(8) 0.057(7) 0.007(6) 0.022(6) 0.042(6)
C18 0.081(7) 0.078(8) 0.048(6) 0.008(6) 0.025(5) 0.045(6)
C19 0.059(6) 0.061(7) 0.075(8) 0.017(6) 0.016(5) 0.033(5)
C20 0.048(6) 0.061(7) 0.063(7) 0.008(6) 0.003(5) 0.022(5)
C21 0.079(8) 0.075(9) 0.106(10) 0.010(8) 0.022(7) 0.045(7)
C22 0.085(9) 0.095(10) 0.094(10) 0.002(8) -0.009(7) 0.044(8)
C23 0.19(2) 0.105(15) 0.24(3) 0.035(16) -0.11(2) 0.016(15)
C24 0.087(11) 0.117(16) 0.35(4) 0.088(19) -0.067(16) 0.009(11)
C25 0.174(17) 0.189(19) 0.125(14) 0.077(13) 0.067(12) 0.129(16)
C26 0.125(12) 0.195(18) 0.114(12) 0.094(12) 0.061(10) 0.108(13)
C27 0.096(10) 0.127(13) 0.096(11) 0.006(9) -0.037(8) 0.061(9)
C28 0.059(7) 0.090(10) 0.102(10) 0.025(8) -0.017(7) -0.004(7)
Re2 0.0954(4) 0.1359(6) 0.0499(3) 0.0118(3) 0.0189(3) 0.0631(4)
S4 0.095(3) 0.113(3) 0.103(3) -0.019(3) 0.001(2) 0.012(2)
S5 0.169(4) 0.110(3) 0.117(3) 0.028(3) 0.037(3) 0.081(3)
S6 0.122(3) 0.149(4) 0.082(2) -0.001(3) 0.009(2) 0.078(3)
O6 0.121(8) 0.121(9) 0.099(8) -0.002(8) 0.022(6) 0.014(8)
O7 0.234(13) 0.241(14) 0.063(6) 0.061(8) 0.080(7) 0.180(12)
O8 0.110(9) 0.35(2) 0.147(12) 0.068(13) 0.018(9) 0.098(13)
O9 0.066(5) 0.081(7) 0.142(9) 0.016(6) 0.009(5) 0.020(5)
O10 0.114(7) 0.116(7) 0.089(6) 0.019(5) 0.046(5) 0.064(6)
N4 0.134(10) 0.233(17) 0.042(6) 0.031(9) 0.025(6) 0.118(12)
N5 0.095(7) 0.076(7) 0.044(5) 0.011(5) 0.004(5) 0.025(5)
N6 0.096(7) 0.170(11) 0.040(5) 0.003(6) 0.007(5) 0.086(7)
C30 0.127(12) 0.145(14) 0.097(11) 0.030(10) 0.031(9) 0.093(11)
C31 0.19(2) 0.19(2) 0.068(11) 0.031(12) 0.061(12) 0.073(18)
C32 0.167(16) 0.19(2) 0.081(12) 0.053(13) 0.055(12) 0.114(16)
C33 0.27(3) 0.16(2) 0.102(14) 0.064(13) 0.098(16) 0.14(2)
C34 0.20(3) 0.19(3) 0.18(3) 0.06(2) 0.11(2) 0.13(2)
C35 0.16(2) 0.24(3) 0.15(2) 0.09(2) 0.065(16) 0.14(2)
C37 0.120(11) 0.069(9) 0.053(7) 0.017(6) 0.000(7) 0.027(8)
C38 0.116(12) 0.105(12) 0.061(9) 0.027(8) -0.012(8) 0.016(10)
C39 0.076(8) 0.075(9) 0.120(13) 0.029(9) -0.024(9) 0.016(7)
C40 0.077(8) 0.061(8) 0.076(8) 0.025(6) -0.002(6) 0.026(6)
C41 0.078(7) 0.077(8) 0.048(6) 0.009(6) 0.004(5) 0.040(6)
C42 0.071(7) 0.123(11) 0.055(7) 0.007(7) 0.004(5) 0.062(7)
C43 0.085(8) 0.126(11) 0.050(7) 0.011(7) 0.014(6) 0.067(8)
C44 0.160(14) 0.211(18) 0.045(7) 0.019(9) 0.029(8) 0.127(14)
C45 0.134(13) 0.29(2) 0.054(8) -0.002(11) -0.005(8) 0.152(16)
C46 0.108(11) 0.31(3) 0.035(7) 0.013(11) 0.012(7) 0.110(14)
C47 0.090(9) 0.078(9) 0.087(10) 0.015(7) 0.013(7) 0.046(7)
C48 0.093(9) 0.111(11) 0.080(9) 0.023(8) 0.032(7) 0.058(8)
C49 0.118(12) 0.137(15) 0.119(12) 0.024(11) 0.044(10) 0.074(11)
C50 0.103(10) 0.143(14) 0.083(10) 0.003(9) 0.002(8) 0.070(10)
C51 0.076(9) 0.153(16) 0.154(16) 0.006(12) 0.026(9) 0.051(10)
C52 0.156(15) 0.093(12) 0.151(16) -0.008(11) 0.052(12) 0.054(11)
C53 0.123(12) 0.111(12) 0.108(11) 0.009(9) 0.044(9) 0.071(10)
C54 0.153(14) 0.156(15) 0.080(9) 0.033(10) 0.039(9) 0.113(12)
C55 0.115(11) 0.105(11) 0.112(11) 0.005(9) 0.054(9) 0.064(9)
C56 0.132(12) 0.100(11) 0.130(13) 0.005(10) 0.038(10) 0.079(10)
C29 0.085(9) 0.077(10) 0.122(13) 0.016(10) 0.040(8) 0.015(9)
C36 0.127(13) 0.19(2) 0.092(12) 0.015(12) 0.011(9) 0.112(14)

loop_
_atom_type_symbol
_atom_type_description
_atom_type_scat_dispersion_real
_atom_type_scat_dispersion_imag
_atom_type_scat_source
Re Re -1.0185 7.2310 'International Tables Vol C Tables 4.2.6.8 and 6.1.1.4'
S S 0.1246 0.1234 'International Tables Vol C Tables 4.2.6.8 and 6.1.1.4'
O O 0.0106 0.0060 'International Tables Vol C Tables 4.2.6.8 and 6.1.1.4'
N N 0.0061 0.0033 'International Tables Vol C Tables 4.2.6.8 and 6.1.1.4'
C C 0.0033 0.0016 'International Tables Vol C Tables 4.2.6.8 and 6.1.1.4'
P P 0.1023 0.0942 'International Tables Vol C Tables 4.2.6.8 and 6.1.1.4'
F F 0.0171 0.0103 'International Tables Vol C Tables 4.2.6.8 and 6.1.1.4'
H H 0.0000 0.0000 'International Tables Vol C Tables 4.2.6.8 and 6.1.1.4'

loop_
_geom_angle_atom_site_label_1
_geom_angle_atom_site_label_2
_geom_angle_atom_site_label_3
_geom_angle
F5 P1 F6 91.5(7)
F5 P1 F1 90.5(7)
F6 P1 F1 174.9(8)
F5 P1 F4 91.9(7)
F6 P1 F4 94.9(7)
F1 P1 F4 89.7(7)
F5 P1 F3 177.2(6)
F6 P1 F3 90.7(6)
F1 P1 F3 87.2(6)
F4 P1 F3 89.7(6)
F5 P1 F2 91.8(6)
F6 P1 F2 85.9(6)
F1 P1 F2 89.3(7)
F4 P1 F2 176.3(6)
F3 P1 F2 86.6(5)
F17 P2 F12 137.9(11)
F17 P2 F16 96.1(8)
F12 P2 F16 63.0(10)
F17 P2 F7 75.1(12)
F12 P2 F7 97.9(8)
F16 P2 F7 140.8(10)
F17 P2 F18 94.4(8)
F12 P2 F18 122.1(11)
F16 P2 F18 95.3(8)
F7 P2 F18 123.1(11)
F17 P2 F9 125.8(12)
F12 P2 F9 95.8(8)
F16 P2 F9 120.5(11)
F7 P2 F9 93.9(8)
F18 P2 F9 47.8(11)
F17 P2 F14 92.9(8)
F12 P2 F14 104.8(10)
F16 P2 F14 167.8(9)
F7 P2 F14 35.1(9)
F18 P2 F14 92.3(8)
F9 P2 F14 59.1(10)
F17 P2 F10 38.1(11)
F12 P2 F10 167.3(8)
F16 P2 F10 104.2(10)
F7 P2 F10 92.0(7)
F18 P2 F10 56.9(10)
F9 P2 F10 91.4(7)
F14 P2 F10 87.9(9)
F17 P2 F15 175.5(10)
F12 P2 F15 42.0(9)
F16 P2 F15 87.4(7)
F7 P2 F15 100.4(11)
F18 P2 F15 88.0(8)
F9 P2 F15 53.8(9)
F14 P2 F15 83.2(7)
F10 P2 F15 143.4(9)
F17 P2 F13 90.3(8)
F12 P2 F13 54.7(10)
F16 P2 F13 86.9(7)
F7 P2 F13 55.7(10)
F18 P2 F13 174.6(10)
F9 P2 F13 127.0(10)
F14 P2 F13 84.8(7)
F10 P2 F13 127.4(10)
F15 P2 F13 87.1(7)
F17 P2 F11 51.5(10)
F12 P2 F11 88.1(7)
F16 P2 F11 55.9(9)
F7 P2 F11 91.8(7)
F18 P2 F11 124.8(10)
F9 P2 F11 172.6(8)
F14 P2 F11 125.9(9)
F10 P2 F11 83.6(6)
F15 P2 F11 129.6(9)
F13 P2 F11 60.4(9)
F17 P2 F8 100.0(11)
F12 P2 F8 87.2(7)
F16 P2 F8 40.8(9)
F7 P2 F8 174.6(9)
F18 P2 F8 54.5(10)
F9 P2 F8 87.3(7)
F14 P2 F8 144.9(9)
F10 P2 F8 82.7(6)
F15 P2 F8 84.5(10)
F13 P2 F8 127.2(9)
F11 P2 F8 86.6(6)
N7 C57 C58 176(2)
N8 C59 C60 134(5)
N9 C61 C62 121(2)
C2 Re1 C1 89.6(5)
C2 Re1 C3 88.9(4)
C1 Re1 C3 87.8(5)
C2 Re1 N3 96.5(4)
C1 Re1 N3 94.7(4)
C3 Re1 N3 174.0(4)
C2 Re1 N2 171.3(4)
C1 Re1 N2 93.4(4)
C3 Re1 N2 99.4(4)
N3 Re1 N2 75.1(3)
C2 Re1 N1 89.9(4)
C1 Re1 N1 179.5(4)
C3 Re1 N1 92.2(4)
N3 Re1 N1 85.3(3)
N2 Re1 N1 87.2(3)
C22 S1 C23 106.3(7)
C25 S2 C24 101.4(7)
C27 S3 C26 102.5(6)
C19 O4 C21 119.0(8)
C20 O5 C28 114.7(8)
C4 N1 C8 117.1(10)
C4 N1 Re1 121.9(7)
C8 N1 Re1 120.9(7)
C9 N2 C13 116.7(9)
C9 N2 Re1 127.8(8)
C13 N2 Re1 115.5(6)
C14 N3 C18 118.7(9)
C14 N3 Re1 116.5(6)
C18 N3 Re1 124.7(7)
O1 C1 Re1 179.5(11)
O2 C2 Re1 178.3(11)
O3 C3 Re1 177.2(10)
N1 C4 C5 121.7(12)
C4 C5 C6 122.8(13)
C5 C6 C7 115.6(12)
C8 C7 C6 120.3(12)
C7 C8 N1 122.4(12)
N2 C9 C10 121.7(11)
C11 C10 C9 121.9(10)
C10 C11 C12 120.0(10)
C11 C12 C19 126.2(10)
C11 C12 C13 115.0(10)
C19 C12 C13 118.9(8)
N2 C13 C12 124.8(8)
N2 C13 C14 115.6(8)
C12 C13 C14 119.6(9)
N3 C14 C15 124.6(8)
N3 C14 C13 117.1(9)
C15 C14 C13 118.3(8)
C14 C15 C20 120.4(8)
C14 C15 C16 116.9(8)
C20 C15 C16 122.6(9)
C17 C16 C15 117.3(10)
C16 C17 C18 122.3(10)
N3 C18 C17 120.2(10)
C20 C19 O4 124.3(10)
C20 C19 C12 121.8(9)
O4 C19 C12 113.8(9)
C19 C20 O5 121.7(9)
C19 C20 C15 121.0(10)
O5 C20 C15 117.3(8)
C22 C21 O4 110.5(11)
C21 C22 S1 114.8(10)
C24 C23 S1 97(2)
C23 C24 S2 93(2)
C26 C25 S2 108.6(13)
C25 C26 S3 109.4(12)
C28 C27 S3 114.9(9)
O5 C28 C27 110.3(10)
C31 Re2 C29 87.5(8)
C31 Re2 C30 87.5(6)
C29 Re2 C30 89.6(7)
C31 Re2 N5 173.3(5)
C29 Re2 N5 94.2(5)
C30 Re2 N5 99.0(5)
C31 Re2 N4 93.5(8)
C29 Re2 N4 178.7(6)
C30 Re2 N4 89.7(6)
N5 Re2 N4 84.9(4)
C31 Re2 N6 98.0(5)
C29 Re2 N6 95.0(6)
C30 Re2 N6 173.0(6)
N5 Re2 N6 75.4(3)
N4 Re2 N6 85.6(4)
C50 S4 C51 101.3(7)
C53 S5 C52 100.0(7)
C55 S6 C54 102.6(7)
C47 O9 C49 112.9(10)
C48 O10 C56 112.0(11)
C36 N4 C32 111.7(18)
C36 N4 Re2 125.1(15)
C32 N4 Re2 123.1(11)
C37 N5 C41 117.5(11)
C37 N5 Re2 127.0(9)
C41 N5 Re2 115.5(7)
C46 N6 C42 118.8(11)
C46 N6 Re2 126.7(9)
C42 N6 Re2 114.3(7)
O7 C30 Re2 175.5(13)
O8 C31 Re2 177.7(16)
N4 C32 C33 130.1(18)
C34 C33 C32 114(2)
C33 C34 C35 116(3)
C36 C35 C34 123(2)
N5 C37 C38 121.9(13)
C39 C38 C37 119.7(13)
C38 C39 C40 122.1(13)
C41 C40 C39 115.5(12)
C41 C40 C47 119.5(11)
C39 C40 C47 124.9(12)
N5 C41 C40 123.2(10)
N5 C41 C42 116.8(10)
C40 C41 C42 120.0(10)
N6 C42 C43 122.0(10)
N6 C42 C41 117.8(10)
C43 C42 C41 120.1(10)
C42 C43 C48 119.4(10)
C42 C43 C44 115.7(11)
C48 C43 C44 124.9(12)
C45 C44 C43 120.7(12)
C44 C45 C46 119.6(13)
N6 C46 C45 123.1(14)
C48 C47 O9 122.3(12)
C48 C47 C40 119.6(12)
O9 C47 C40 118.0(12)
C47 C48 O10 119.2(12)
C47 C48 C43 121.3(12)
O10 C48 C43 118.9(12)
C50 C49 O9 107.6(12)
C49 C50 S4 111.2(11)
C52 C51 S4 110.6(11)
C51 C52 S5 110.2(12)
C54 C53 S5 113.6(9)
C53 C54 S6 115.2(9)
C56 C55 S6 115.9(9)
O10 C56 C55 105.5(11)
O6 C29 Re2 176.1(16)
N4 C36 C35 125(2)

loop_
_geom_bond_atom_site_label_1
_geom_bond_atom_site_label_2
_geom_bond_distance
P1 F5 1.517(12)
P1 F6 1.524(13)
P1 F1 1.535(14)
P1 F4 1.541(13)
P1 F3 1.597(9)
P1 F2 1.598(11)
P2 F17 1.490(19)
P2 F12 1.506(15)
P2 F16 1.507(18)
P2 F7 1.512(17)
P2 F18 1.523(19)
P2 F9 1.538(16)
P2 F14 1.550(17)
P2 F10 1.570(13)
P2 F15 1.622(17)
P2 F13 1.634(19)
P2 F11 1.645(13)
P2 F8 1.667(16)
N7 C57 1.15(2)
N8 C59 1.40(5)
N9 C61 1.56(4)
C57 C58 1.53(2)
C59 C60 1.51(5)
C61 C62 1.62(3)
Re1 C2 1.896(12)
Re1 C1 1.902(13)
Re1 C3 1.947(12)
Re1 N3 2.170(8)
Re1 N2 2.188(8)
Re1 N1 2.202(8)
S1 C22 1.810(14)
S1 C23 2.14(3)
S2 C25 1.908(19)
S2 C24 2.03(3)
S3 C27 1.788(15)
S3 C26 1.844(18)
O1 C1 1.159(13)
O2 C2 1.143(12)
O3 C3 1.127(12)
O4 C19 1.398(11)
O4 C21 1.452(13)
O5 C20 1.399(12)
O5 C28 1.441(12)
N1 C4 1.324(13)
N1 C8 1.360(13)
N2 C9 1.338(11)
N2 C13 1.367(12)
N3 C14 1.335(11)
N3 C18 1.356(11)
C4 C5 1.332(15)
C5 C6 1.349(17)
C6 C7 1.392(18)
C7 C8 1.326(16)
C9 C10 1.373(15)
C10 C11 1.344(16)
C11 C12 1.403(13)
C12 C19 1.408(14)
C12 C13 1.410(13)
C13 C14 1.455(11)
C14 C15 1.376(13)
C15 C20 1.429(13)
C15 C16 1.435(12)
C16 C17 1.372(14)
C17 C18 1.374(15)
C19 C20 1.325(13)
C21 C22 1.439(15)
C23 C24 1.20(2)
C25 C26 1.42(2)
C27 C28 1.496(18)
Re2 C31 1.91(3)
Re2 C29 1.913(17)
Re2 C30 1.957(16)
Re2 N5 2.160(10)
Re2 N4 2.177(17)
Re2 N6 2.197(9)
S4 C50 1.781(16)
S4 C51 1.833(18)
S5 C53 1.825(14)
S5 C52 1.892(18)
S6 C55 1.819(15)
S6 C54 1.830(16)
O6 C29 1.154(16)
O7 C30 1.124(16)
O8 C31 1.16(2)
O9 C47 1.367(14)
O9 C49 1.494(17)
O10 C48 1.384(14)
O10 C56 1.445(14)
N4 C36 1.27(2)
N4 C32 1.40(2)
N5 C37 1.341(13)
N5 C41 1.361(13)
N6 C46 1.334(14)
N6 C42 1.344(14)
C32 C33 1.41(2)
C33 C34 1.39(3)
C34 C35 1.41(3)
C35 C36 1.37(3)
C37 C38 1.389(18)
C38 C39 1.301(18)
C39 C40 1.412(17)
C40 C41 1.387(15)
C40 C47 1.454(17)
C41 C42 1.423(14)
C42 C43 1.390(15)
C43 C48 1.429(16)
C43 C44 1.437(17)
C44 C45 1.32(2)
C45 C46 1.351(19)
C47 C48 1.351(17)
C49 C50 1.426(17)
C51 C52 1.45(2)
C53 C54 1.423(18)
C55 C56 1.552(18)
